data_7049721
loop_
_publ_author_name
'Davin, Laia'
'Hern\'an-G\'omez, Alberto'
'McLaughlin, Calum'
'Kennedy, Alan R.'
'McLellan, Ross'
'Hevia, Eva'

_publ_section_title
;
 Alkali metal and stoichiometric effects in intermolecular hydroamination
 catalysed by lithium, sodium and potassium magnesiates.
;
_journal_issue 23
_journal_name_full 'Dalton transactions (Cambridge, England : 2003)'
_journal_page_first 8122
_journal_page_last 8130
_journal_paper_doi 10.1039/c9dt00923j
_journal_volume 48
_journal_year 2019
_chemical_formula_moiety 'C46 H92 Mg2 N6 Na2 O4, 2(C4 H8 O)'
_chemical_formula_sum 'C54 H108 Mg2 N6 Na2 O6'
_chemical_formula_weight 1032.06
_chemical_properties_physical Air-sensitive,Moisture-sensitive,Oxygen-sensitive
_space_group_crystal_system triclinic
_space_group_IT_number 2
_space_group_name_Hall '-P 1'
_space_group_name_H-M_alt 'P -1'
_symmetry_space_group_name_Hall '-P 1'
_symmetry_space_group_name_H-M 'P -1'
_atom_sites_solution_hydrogens mixed
_audit_creation_date 2019-02-28
_audit_creation_method
;
Olex2 1.2
(compiled 2018.05.29 svn.r3508 for OlexSys, GUI svn.r5506)
;
_audit_update_record
;
2019-03-01 deposited with the CCDC.    2019-04-16 downloaded from the CCDC.
;
_cell_angle_alpha 100.805(4)
_cell_angle_beta 94.008(3)
_cell_angle_gamma 106.319(4)
_cell_formula_units_Z 2
_cell_length_a 11.6474(5)
_cell_length_b 11.7398(7)
_cell_length_c 23.4025(8)
_cell_measurement_reflns_used 13875
_cell_measurement_temperature 123.0
_cell_measurement_theta_max 73.1413
_cell_measurement_theta_min 3.8761
_cell_measurement_wavelength 1.5418
_cell_volume 2991.0(3)
_computing_cell_refinement
;
CrysAlisPro, Agilent Technologies,
Version 1.171.34.46 (release 25-11-2010 CrysAlis171 .NET)
(compiled Nov 25 2010,17:55:46)
;
_computing_data_collection
;
CrysAlisPro, Agilent Technologies,
Version 1.171.34.46 (release 25-11-2010 CrysAlis171 .NET)
(compiled Nov 25 2010,17:55:46)
;
_computing_data_reduction
;
CrysAlisPro, Agilent Technologies,
Version 1.171.34.46 (release 25-11-2010 CrysAlis171 .NET)
(compiled Nov 25 2010,17:55:46)
;
_computing_molecular_graphics 'Olex2 (Dolomanov et al., 2009)'
_computing_publication_material 'Olex2 (Dolomanov et al., 2009)'
_computing_structure_refinement 'ShelXL (Sheldrick, 2015)'
_computing_structure_solution 'SHELXS-97 (Sheldrick, 2008)'
_diffrn_ambient_temperature 123.0
_diffrn_detector_area_resol_mean 16.0268
_diffrn_measured_fraction_theta_full 0.999
_diffrn_measured_fraction_theta_max 0.984
_diffrn_measurement_details
;
#__ type_ start__ end____ width___ exp.time_
  1 omega -106.00  -53.00   1.0000    5.0000
omega____ theta____ kappa____ phi______ frames
    -      -42.5000  -77.0000  120.0000 53

#__ type_ start__ end____ width___ exp.time_
  2 omega -112.00  -21.00   1.0000    5.0000
omega____ theta____ kappa____ phi______ frames
    -      -42.5000  -50.0000    0.0000 91

#__ type_ start__ end____ width___ exp.time_
  3 omega  -41.00  -12.00   1.0000    5.0000
omega____ theta____ kappa____ phi______ frames
    -      -42.5000  -77.0000  120.0000 29

#__ type_ start__ end____ width___ exp.time_
  4 omega  -95.00  -11.00   1.0000    5.0000
omega____ theta____ kappa____ phi______ frames
    -      -42.5000  125.0000  120.0000 84

#__ type_ start__ end____ width___ exp.time_
  5 omega  -13.00   19.00   1.0000    5.0000
omega____ theta____ kappa____ phi______ frames
    -       56.0000  -77.0000    0.0000 32

#__ type_ start__ end____ width___ exp.time_
  6 omega   39.00   88.00   1.0000    5.0000
omega____ theta____ kappa____ phi______ frames
    -       56.0000 -132.0000   -6.0000 49

#__ type_ start__ end____ width___ exp.time_
  7 omega  -16.00   25.00   1.0000    5.0000
omega____ theta____ kappa____ phi______ frames
    -       56.0000  -37.0000  -90.0000 41

#__ type_ start__ end____ width___ exp.time_
  8 omega   34.00  124.00   1.0000    5.0000
omega____ theta____ kappa____ phi______ frames
    -       56.0000   65.0000 -141.0000 90

#__ type_ start__ end____ width___ exp.time_
  9 omega   20.00   78.00   1.0000    5.0000
omega____ theta____ kappa____ phi______ frames
    -       56.0000  -77.0000    0.0000 58

#__ type_ start__ end____ width___ exp.time_
 10 omega  -12.00   15.00   1.0000    5.0000
omega____ theta____ kappa____ phi______ frames
    -       56.0000  -37.0000 -120.0000 27

#__ type_ start__ end____ width___ exp.time_
 11 omega   24.00   50.00   1.0000    5.0000
omega____ theta____ kappa____ phi______ frames
    -       56.0000   80.0000 -111.0000 26

#__ type_ start__ end____ width___ exp.time_
 12 omega   29.00  124.00   1.0000    5.0000
omega____ theta____ kappa____ phi______ frames
    -       56.0000   71.0000  120.0000 95

#__ type_ start__ end____ width___ exp.time_
 13 omega   78.00  150.00   1.0000    5.0000
omega____ theta____ kappa____ phi______ frames
    -      112.0000  179.0000  -30.0000 72

#__ type_ start__ end____ width___ exp.time_
 14 omega   63.00  144.00   1.0000    5.0000
omega____ theta____ kappa____ phi______ frames
    -      112.0000  179.0000  -90.0000 81

#__ type_ start__ end____ width___ exp.time_
 15 omega   41.00  105.00   1.0000    5.0000
omega____ theta____ kappa____ phi______ frames
    -      112.0000 -115.0000   24.0000 64

#__ type_ start__ end____ width___ exp.time_
 16 omega   98.00  145.00   1.0000    5.0000
omega____ theta____ kappa____ phi______ frames
    -      112.0000   77.0000   30.0000 47

#__ type_ start__ end____ width___ exp.time_
 17 omega   90.00  135.00   1.0000    5.0000
omega____ theta____ kappa____ phi______ frames
    -      112.0000  -25.0000   30.0000 45

#__ type_ start__ end____ width___ exp.time_
 18 omega   88.00  132.00   1.0000    5.0000
omega____ theta____ kappa____ phi______ frames
    -      112.0000  -50.0000  -30.0000 44

#__ type_ start__ end____ width___ exp.time_
 19 omega   94.00  125.00   1.0000    5.0000
omega____ theta____ kappa____ phi______ frames
    -      112.0000  -50.0000   30.0000 31

#__ type_ start__ end____ width___ exp.time_
 20 omega   82.00  139.00   1.0000    5.0000
omega____ theta____ kappa____ phi______ frames
    -      112.0000  -25.0000 -120.0000 57

#__ type_ start__ end____ width___ exp.time_
 21 omega   93.00  119.00   1.0000    5.0000
omega____ theta____ kappa____ phi______ frames
    -      112.0000  -50.0000  -60.0000 26

#__ type_ start__ end____ width___ exp.time_
 22 omega   87.00  113.00   1.0000    5.0000
omega____ theta____ kappa____ phi______ frames
    -      112.0000  -50.0000 -180.0000 26

#__ type_ start__ end____ width___ exp.time_
 23 omega   57.00  131.00   1.0000    5.0000
omega____ theta____ kappa____ phi______ frames
    -      112.0000  179.0000  -60.0000 74

#__ type_ start__ end____ width___ exp.time_
 24 omega   89.00  128.00   1.0000    5.0000
omega____ theta____ kappa____ phi______ frames
    -      112.0000  -50.0000 -150.0000 39

#__ type_ start__ end____ width___ exp.time_
 25 omega   51.00  127.00   1.0000    5.0000
omega____ theta____ kappa____ phi______ frames
    -      112.0000 -136.0000   -4.0000 76

#__ type_ start__ end____ width___ exp.time_
 26 omega   81.00  126.00   1.0000    5.0000
omega____ theta____ kappa____ phi______ frames
    -      112.0000  -25.0000  -30.0000 45

#__ type_ start__ end____ width___ exp.time_
 27 omega   90.00  172.00   1.0000    5.0000
omega____ theta____ kappa____ phi______ frames
    -      112.0000  132.0000 -117.0000 82

#__ type_ start__ end____ width___ exp.time_
 28 omega   64.00   91.00   1.0000    5.0000
omega____ theta____ kappa____ phi______ frames
    -      112.0000 -113.0000   46.0000 27

#__ type_ start__ end____ width___ exp.time_
 29 omega   88.00  144.00   1.0000    5.0000
omega____ theta____ kappa____ phi______ frames
    -      112.0000  -25.0000 -180.0000 56

#__ type_ start__ end____ width___ exp.time_
 30 omega   58.00  139.00   1.0000    5.0000
omega____ theta____ kappa____ phi______ frames
    -      112.0000  179.0000    0.0000 81

#__ type_ start__ end____ width___ exp.time_
 31 omega   88.00  125.00   1.0000    5.0000
omega____ theta____ kappa____ phi______ frames
    -      112.0000  -50.0000  -90.0000 37

#__ type_ start__ end____ width___ exp.time_
 32 omega   41.00  119.00   1.0000    5.0000
omega____ theta____ kappa____ phi______ frames
    -      112.0000 -120.0000  105.0000 78

#__ type_ start__ end____ width___ exp.time_
 33 omega -113.00  -11.00   1.0000    5.0000
omega____ theta____ kappa____ phi______ frames
    -      -42.5000  -79.0000 -141.0000 102

#__ type_ start__ end____ width___ exp.time_
 34 omega  -16.00   28.00   1.0000    5.0000
omega____ theta____ kappa____ phi______ frames
    -       56.0000  -37.0000   60.0000 44

#__ type_ start__ end____ width___ exp.time_
 35 omega  -16.00   28.00   1.0000    5.0000
omega____ theta____ kappa____ phi______ frames
    -       56.0000  -37.0000 -150.0000 44

#__ type_ start__ end____ width___ exp.time_
 36 omega  -16.00   28.00   1.0000    5.0000
omega____ theta____ kappa____ phi______ frames
    -       56.0000  -37.0000  -60.0000 44

#__ type_ start__ end____ width___ exp.time_
 37 omega   24.00   50.00   1.0000    5.0000
omega____ theta____ kappa____ phi______ frames
    -       56.0000   80.0000  161.0000 26

#__ type_ start__ end____ width___ exp.time_
 38 omega   25.00  127.00   1.0000    5.0000
omega____ theta____ kappa____ phi______ frames
    -       56.0000   79.0000  -12.0000 102

#__ type_ start__ end____ width___ exp.time_
 39 omega   28.00  125.00   1.0000    5.0000
omega____ theta____ kappa____ phi______ frames
    -       56.0000   73.0000   80.0000 97

#__ type_ start__ end____ width___ exp.time_
 40 omega   29.00  125.00   1.0000    5.0000
omega____ theta____ kappa____ phi______ frames
    -       56.0000   71.0000  -72.0000 96

#__ type_ start__ end____ width___ exp.time_
 41 omega  -16.00   28.00   1.0000    5.0000
omega____ theta____ kappa____ phi______ frames
    -       56.0000  -37.0000    0.0000 44

#__ type_ start__ end____ width___ exp.time_
 42 omega   90.00  178.00   1.0000    5.0000
omega____ theta____ kappa____ phi______ frames
    -      112.0000   50.0000   30.0000 88

#__ type_ start__ end____ width___ exp.time_
 43 omega   90.00  178.00   1.0000    5.0000
omega____ theta____ kappa____ phi______ frames
    -      112.0000   50.0000 -180.0000 88

#__ type_ start__ end____ width___ exp.time_
 44 omega   78.00  178.00   1.0000    5.0000
omega____ theta____ kappa____ phi______ frames
    -      112.0000   25.0000    0.0000 100

#__ type_ start__ end____ width___ exp.time_
 45 omega   78.00  178.00   1.0000    5.0000
omega____ theta____ kappa____ phi______ frames
    -      112.0000   25.0000  120.0000 100

#__ type_ start__ end____ width___ exp.time_
 46 omega   82.00  178.00   1.0000    5.0000
omega____ theta____ kappa____ phi______ frames
    -      112.0000   77.0000  -90.0000 96

#__ type_ start__ end____ width___ exp.time_
 47 omega   78.00  178.00   1.0000    5.0000
omega____ theta____ kappa____ phi______ frames
    -      112.0000   25.0000  -90.0000 100

#__ type_ start__ end____ width___ exp.time_
 48 omega   90.00  140.00   1.0000    5.0000
omega____ theta____ kappa____ phi______ frames
    -      112.0000   50.0000 -150.0000 50

#__ type_ start__ end____ width___ exp.time_
 49 omega   40.00  117.00   1.0000    5.0000
omega____ theta____ kappa____ phi______ frames
    -      112.0000 -115.0000   76.0000 77

#__ type_ start__ end____ width___ exp.time_
 50 omega   82.00  178.00   1.0000    5.0000
omega____ theta____ kappa____ phi______ frames
    -      112.0000   77.0000  120.0000 96
;
_diffrn_measurement_device_type 'Oxford Diffraction Gemini S'
_diffrn_measurement_method '\w scans'
_diffrn_orient_matrix_UB_11 -0.0806498000
_diffrn_orient_matrix_UB_12 -0.0367070000
_diffrn_orient_matrix_UB_13 -0.0595263000
_diffrn_orient_matrix_UB_21 -0.1113912000
_diffrn_orient_matrix_UB_22 -0.0014841000
_diffrn_orient_matrix_UB_23 0.0320274000
_diffrn_orient_matrix_UB_31 0.0201662000
_diffrn_orient_matrix_UB_32 0.1351658000
_diffrn_orient_matrix_UB_33 -0.0006670000
_diffrn_radiation_monochromator graphite
_diffrn_radiation_type CuK\a
_diffrn_radiation_wavelength 1.5418
_diffrn_reflns_av_R_equivalents 0.0316
_diffrn_reflns_av_unetI/netI 0.0270
_diffrn_reflns_Laue_measured_fraction_full 0.999
_diffrn_reflns_Laue_measured_fraction_max 0.984
_diffrn_reflns_limit_h_max 14
_diffrn_reflns_limit_h_min -14
_diffrn_reflns_limit_k_max 14
_diffrn_reflns_limit_k_min -11
_diffrn_reflns_limit_l_max 29
_diffrn_reflns_limit_l_min -28
_diffrn_reflns_number 43397
_diffrn_reflns_point_group_measured_fraction_full 0.999
_diffrn_reflns_point_group_measured_fraction_max 0.984
_diffrn_reflns_theta_full 67.680
_diffrn_reflns_theta_max 73.290
_diffrn_reflns_theta_min 5.824
_diffrn_source 'Enhance (Cu) X-ray Source'
_exptl_absorpt_coefficient_mu 0.888
_exptl_absorpt_correction_T_max 1.00000
_exptl_absorpt_correction_T_min 0.86627
_exptl_absorpt_correction_type multi-scan
_exptl_absorpt_process_details
;
CrysAlisPro, Agilent Technologies,
Version 1.171.34.46 (release 25-11-2010 CrysAlis171 .NET)
(compiled Nov 25 2010,17:55:46)
Empirical absorption correction using spherical harmonics,
 implemented in SCALE3 ABSPACK scaling algorithm.
;
_exptl_crystal_colour colourless
_exptl_crystal_colour_primary colourless
_exptl_crystal_density_diffrn 1.146
_exptl_crystal_density_method 'not measured'
_exptl_crystal_description prism
_exptl_crystal_F_000 1136
_exptl_crystal_size_max 0.4
_exptl_crystal_size_mid 0.4
_exptl_crystal_size_min 0.4
_refine_diff_density_max 0.486
_refine_diff_density_min -0.363
_refine_diff_density_rms 0.053
_refine_ls_extinction_method none
_refine_ls_goodness_of_fit_ref 1.020
_refine_ls_hydrogen_treatment mixed
_refine_ls_matrix_type full
_refine_ls_number_parameters 639
_refine_ls_number_reflns 11830
_refine_ls_number_restraints 0
_refine_ls_restrained_S_all 1.020
_refine_ls_R_factor_all 0.0723
_refine_ls_R_factor_gt 0.0578
_refine_ls_shift/su_max 0.000
_refine_ls_shift/su_mean 0.000
_refine_ls_structure_factor_coef Fsqd
_refine_ls_weighting_details 'w=1/[\s^2^(Fo^2^)+(0.0996P)^2^+0.9844P] where P=(Fo^2^+2Fc^2^)/3'
_refine_ls_weighting_scheme calc
_refine_ls_wR_factor_gt 0.1576
_refine_ls_wR_factor_ref 0.1752
_reflns_Friedel_coverage 0.000
_reflns_number_gt 9231
_reflns_number_total 11830
_reflns_threshold_expression 'I > 2\s(I)'
_cod_data_source_file c9dt00923j2.cif
_cod_data_source_block calum1b
_cod_depositor_comments 'Adding full bibliography for 7049721--7049722.cif.'
_cod_database_code 7049721
_shelx_shelxl_version_number 2017/1
_shelx_space_group_comment
;
The symmetry employed for this shelxl refinement is uniquely defined
by the following loop, which should always be used as a source of
symmetry information in preference to the above space-group names.
They are only intended as comments.
;
_reflns_odcompleteness_completeness 99.91
_reflns_odcompleteness_iscentric 1
_reflns_odcompleteness_theta 69.95
_olex2_refinement_description
;
1. Fixed Uiso
 At 1.2 times of:
  All C(H,H) groups
2.a Secondary CH2 refined with riding coordinates:
 C1(H1A,H1B), C2(H2A,H2B), C3(H3A,H3B), C4(H4A,H4B), C5(H5A,H5B), C6(H6A,H6B),
 C7(H7A,H7B), C8(H8A,H8B), C9(H9A,H9B), C10(H10A,H10B), C11(H11A,H11B),
 C12(H12A,H12B), C13(H13A,H13B), C14(H14A,H14B), C15(H15A,H15B), C16(H16A,H16B),
  C17(H17A,H17B), C18(H18A,H18B), C19(H19A,H19B), C20(H20A,H20B), C21(H21A,
 H21B), C22(H22A,H22B), C23(H23A,H23B), C25(H25A,H25B), C26(H26A,H26B),
 C27(H27A,H27B), C28(H28A,H28B), C29(H29A,H29B), C30(H30A,H30B), C31(H31A,H31B),
  C32(H32A,H32B), C33(H33A,H33B), C34(H34A,H34B), C35(H35A,H35B), C36(H36A,
 H36B), C37(H37A,H37B), C38(H38A,H38B), C40(H40A,H40B), C41(H41A,H41B),
 C42(H42A,H42B), C43(H43A,H43B), C44(H44A,H44B), C45(H45A,H45B), C46(H46A,H46B),
  C47(H47A,H47B), C52(H52A,H52B), C53(H53A,H53B), C54(H54A,H54B), C55(H55A,
 H55B), C48(H48A,H48B), C49(H49A,H49B), C50(H50A,H50B), C51(H51A,H51B)
;
_olex2_submission_special_instructions 'No special instructions were received'

loop_
_space_group_symop_operation_xyz
'x, y, z'
'-x, -y, -z'

loop_
_atom_site_label
_atom_site_type_symbol
_atom_site_fract_x
_atom_site_fract_y
_atom_site_fract_z
_atom_site_U_iso_or_equiv
_atom_site_adp_type
_atom_site_occupancy
_atom_site_site_symmetry_order
_atom_site_calc_flag
_atom_site_refinement_flags_posn
Mg1 Mg 0.22562(5) 0.74517(5) 0.18710(2) 0.02825(15) Uani 1 1 d .
Mg2 Mg 0.25996(5) 0.75330(5) 0.31519(2) 0.02802(15) Uani 1 1 d .
Na1 Na 0.26722(6) 0.67474(7) 0.43170(3) 0.03682(18) Uani 1 1 d .
Na4 Na 0.23055(6) 0.83791(7) 0.07494(3) 0.03590(18) Uani 1 1 d .
O1 O 0.23161(14) 0.47043(14) 0.43747(7) 0.0540(4) Uani 1 1 d .
O2 O 0.28614(13) 0.70163(14) 0.53490(6) 0.0468(4) Uani 1 1 d .
O3 O 0.22069(14) 0.81110(14) -0.02762(6) 0.0493(4) Uani 1 1 d .
O4 O 0.26125(13) 1.04328(13) 0.07352(7) 0.0483(4) Uani 1 1 d .
N1 N 0.19329(13) 0.61111(13) 0.23954(6) 0.0300(3) Uani 1 1 d .
N2 N 0.28524(13) 0.88751(13) 0.26318(6) 0.0301(3) Uani 1 1 d .
N3 N 0.34514(13) 0.73203(14) 0.12677(6) 0.0323(3) Uani 1 1 d .
N4 N 0.07643(13) 0.74597(14) 0.13325(6) 0.0328(3) Uani 1 1 d .
N5 N 0.41351(13) 0.75527(14) 0.36667(6) 0.0329(3) Uani 1 1 d .
N6 N 0.14494(13) 0.76865(14) 0.37799(6) 0.0327(3) Uani 1 1 d .
C1 C 0.1439(2) 0.35722(19) 0.41296(9) 0.0462(5) Uani 1 1 d .
H1A H 0.095193 0.362577 0.377714 0.055 Uiso 1 1 calc R
H1B H 0.089200 0.331847 0.441844 0.055 Uiso 1 1 calc R
C2 C 0.2153(3) 0.2671(3) 0.39674(11) 0.0728(8) Uani 1 1 d .
H2A H 0.212780 0.243309 0.353682 0.087 Uiso 1 1 calc R
H2B H 0.183959 0.193245 0.412406 0.087 Uiso 1 1 calc R
C3 C 0.3440(3) 0.3404(3) 0.42638(14) 0.0818(10) Uani 1 1 d .
H3A H 0.381584 0.290300 0.446523 0.098 Uiso 1 1 calc R
H3B H 0.395660 0.371179 0.397371 0.098 Uiso 1 1 calc R
C4 C 0.3250(2) 0.4425(3) 0.46930(14) 0.0719(8) Uani 1 1 d .
H4A H 0.299132 0.416657 0.505480 0.086 Uiso 1 1 calc R
H4B H 0.399063 0.512807 0.479751 0.086 Uiso 1 1 calc R
C5 C 0.1850(2) 0.6355(3) 0.56006(11) 0.0677(8) Uani 1 1 d .
H5A H 0.150037 0.551858 0.536140 0.081 Uiso 1 1 calc R
H5B H 0.121577 0.676698 0.561440 0.081 Uiso 1 1 calc R
C6 C 0.2311(2) 0.6321(2) 0.61997(10) 0.0628(7) Uani 1 1 d .
H6A H 0.241635 0.551768 0.621094 0.075 Uiso 1 1 calc R
H6B H 0.174945 0.648750 0.648018 0.075 Uiso 1 1 calc R
C7 C 0.3513(2) 0.7308(3) 0.63468(10) 0.0643(7) Uani 1 1 d .
H7A H 0.353250 0.789879 0.671270 0.077 Uiso 1 1 calc R
H7B H 0.418377 0.695628 0.639462 0.077 Uiso 1 1 calc R
C8 C 0.3601(2) 0.7903(2) 0.58332(9) 0.0530(6) Uani 1 1 d .
H8A H 0.331123 0.862657 0.591140 0.064 Uiso 1 1 calc R
H8B H 0.444749 0.816179 0.575162 0.064 Uiso 1 1 calc R
C9 C 0.26241(17) 0.52441(17) 0.22678(8) 0.0360(4) Uani 1 1 d .
H9A H 0.349548 0.569615 0.233800 0.043 Uiso 1 1 calc R
H9B H 0.242172 0.483409 0.184773 0.043 Uiso 1 1 calc R
C10 C 0.06454(16) 0.54288(17) 0.22966(8) 0.0341(4) Uani 1 1 d .
H10A H 0.041666 0.503154 0.187571 0.041 Uiso 1 1 calc R
H10B H 0.017373 0.600603 0.239110 0.041 Uiso 1 1 calc R
C11 C 0.03055(18) 0.44565(17) 0.26624(8) 0.0377(4) Uani 1 1 d .
H11A H 0.046018 0.485073 0.308470 0.045 Uiso 1 1 calc R
H11B H -0.056512 0.400889 0.256384 0.045 Uiso 1 1 calc R
C12 C 0.10424(19) 0.35695(17) 0.25402(9) 0.0406(4) Uani 1 1 d .
H12A H 0.087346 0.299062 0.280385 0.049 Uiso 1 1 calc R
H12B H 0.081472 0.309980 0.212993 0.049 Uiso 1 1 calc R
C13 C 0.23790(19) 0.42751(18) 0.26409(9) 0.0405(4) Uani 1 1 d .
H13A H 0.285861 0.371081 0.253245 0.049 Uiso 1 1 calc R
H13B H 0.262513 0.467095 0.306122 0.049 Uiso 1 1 calc R
C14 C 0.41079(16) 0.96170(16) 0.26542(8) 0.0337(4) Uani 1 1 d .
H14A H 0.460420 0.907371 0.253667 0.040 Uiso 1 1 calc R
H14B H 0.441949 1.006481 0.306324 0.040 Uiso 1 1 calc R
C15 C 0.42464(19) 1.05300(17) 0.22543(8) 0.0396(4) Uani 1 1 d .
H15A H 0.510382 1.101884 0.229459 0.047 Uiso 1 1 calc R
H15B H 0.399712 1.008629 0.184051 0.047 Uiso 1 1 calc R
C16 C 0.3476(2) 1.13713(18) 0.24144(9) 0.0438(5) Uani 1 1 d .
H16A H 0.379247 1.189698 0.280887 0.053 Uiso 1 1 calc R
H16B H 0.350840 1.189989 0.212849 0.053 Uiso 1 1 calc R
C17 C 0.21748(19) 1.06112(18) 0.24094(8) 0.0413(4) Uani 1 1 d .
H17A H 0.182510 1.016507 0.200402 0.050 Uiso 1 1 calc R
H17B H 0.168731 1.114980 0.254976 0.050 Uiso 1 1 calc R
C18 C 0.21406(17) 0.97052(17) 0.28081(8) 0.0350(4) Uani 1 1 d .
H18A H 0.245166 1.016317 0.321571 0.042 Uiso 1 1 calc R
H18B H 0.129221 0.922071 0.280308 0.042 Uiso 1 1 calc R
C19 C 0.32288(17) 0.60597(17) 0.09560(8) 0.0367(4) Uani 1 1 d .
H19A H 0.236036 0.562075 0.093199 0.044 Uiso 1 1 calc R
H19B H 0.368699 0.566370 0.118460 0.044 Uiso 1 1 calc R
C20 C 0.35869(18) 0.59432(19) 0.03344(8) 0.0413(4) Uani 1 1 d .
H20A H 0.342620 0.507460 0.014757 0.050 Uiso 1 1 calc R
H20B H 0.310178 0.629428 0.009368 0.050 Uiso 1 1 calc R
C21 C 0.49258(19) 0.66142(19) 0.03661(9) 0.0443(5) Uani 1 1 d .
H21A H 0.541235 0.617096 0.054443 0.053 Uiso 1 1 calc R
H21B H 0.513371 0.664055 -0.003517 0.053 Uiso 1 1 calc R
C22 C 0.52273(18) 0.79059(19) 0.07303(9) 0.0444(5) Uani 1 1 d .
H22A H 0.486200 0.839443 0.051473 0.053 Uiso 1 1 calc R
H22B H 0.611280 0.828625 0.079440 0.053 Uiso 1 1 calc R
C23 C 0.47494(16) 0.79007(18) 0.13243(8) 0.0373(4) Uani 1 1 d .
H23A H 0.516908 0.746874 0.155044 0.045 Uiso 1 1 calc R
H23B H 0.494056 0.874937 0.154815 0.045 Uiso 1 1 calc R
C25 C 0.01976(18) 0.64544(19) 0.08404(9) 0.0437(5) Uani 1 1 d .
H25A H -0.028522 0.576056 0.099027 0.052 Uiso 1 1 calc R
H25B H 0.083447 0.619534 0.064200 0.052 Uiso 1 1 calc R
C26 C -0.06235(18) 0.6761(2) 0.03892(9) 0.0496(5) Uani 1 1 d .
H26A H -0.013666 0.740780 0.021170 0.060 Uiso 1 1 calc R
H26B H -0.100037 0.603236 0.007218 0.060 Uiso 1 1 calc R
C27 C -0.16005(18) 0.7186(2) 0.06800(9) 0.0463(5) Uani 1 1 d .
H27A H -0.205198 0.748865 0.039886 0.056 Uiso 1 1 calc R
H27B H -0.217501 0.649414 0.079437 0.056 Uiso 1 1 calc R
C28 C -0.10457(19) 0.8190(2) 0.12188(9) 0.0477(5) Uani 1 1 d .
H28A H -0.169277 0.837536 0.143694 0.057 Uiso 1 1 calc R
H28B H -0.059341 0.893573 0.109724 0.057 Uiso 1 1 calc R
C29 C -0.01967(17) 0.7807(2) 0.16163(9) 0.0423(5) Uani 1 1 d .
H29A H 0.017089 0.848840 0.195726 0.051 Uiso 1 1 calc R
H29B H -0.067559 0.711267 0.176701 0.051 Uiso 1 1 calc R
C30 C 0.49380(18) 0.6838(2) 0.35015(9) 0.0464(5) Uani 1 1 d .
H30A H 0.544873 0.720209 0.322227 0.056 Uiso 1 1 calc R
H30B H 0.444950 0.600643 0.329664 0.056 Uiso 1 1 calc R
C31 C 0.5756(2) 0.6753(2) 0.40247(12) 0.0570(6) Uani 1 1 d .
H31A H 0.525482 0.633161 0.429153 0.068 Uiso 1 1 calc R
H31B H 0.629437 0.627251 0.388303 0.068 Uiso 1 1 calc R
C32 C 0.65043(18) 0.8004(2) 0.43543(9) 0.0466(5) Uani 1 1 d .
H32A H 0.709967 0.837611 0.410907 0.056 Uiso 1 1 calc R
H32B H 0.695101 0.794267 0.471729 0.056 Uiso 1 1 calc R
C33 C 0.56927(18) 0.8801(2) 0.45098(9) 0.0476(5) Uani 1 1 d .
H33A H 0.619090 0.964686 0.468312 0.057 Uiso 1 1 calc R
H33B H 0.517873 0.849962 0.480207 0.057 Uiso 1 1 calc R
C34 C 0.48993(17) 0.87664(18) 0.39519(9) 0.0416(4) Uani 1 1 d .
H34A H 0.438202 0.929533 0.405337 0.050 Uiso 1 1 calc R
H34B H 0.542524 0.910362 0.367143 0.050 Uiso 1 1 calc R
C35 C 0.01442(17) 0.72500(19) 0.36534(9) 0.0396(4) Uani 1 1 d .
H35A H -0.009261 0.644823 0.337756 0.048 Uiso 1 1 calc R
H35B H -0.013369 0.781771 0.345518 0.048 Uiso 1 1 calc R
C36 C -0.04956(19) 0.7124(2) 0.41958(10) 0.0498(5) Uani 1 1 d .
H36A H -0.137995 0.684192 0.407934 0.060 Uiso 1 1 calc R
H36B H -0.027254 0.651174 0.438147 0.060 Uiso 1 1 calc R
C37 C -0.01443(18) 0.8337(2) 0.46325(9) 0.0435(5) Uani 1 1 d .
H37A H -0.047972 0.891447 0.447025 0.052 Uiso 1 1 calc R
H37B H -0.048508 0.822633 0.500117 0.052 Uiso 1 1 calc R
C38 C 0.12191(18) 0.8851(2) 0.47594(9) 0.0463(5) Uani 1 1 d .
H38A H 0.154558 0.834278 0.497884 0.056 Uiso 1 1 calc R
H38B H 0.144462 0.968579 0.500394 0.056 Uiso 1 1 calc R
C39 C 0.17542(19) 0.8874(2) 0.41806(10) 0.0452(5) Uani 1 1 d .
C40 C 0.1567(2) 0.7138(2) -0.07581(9) 0.0538(6) Uani 1 1 d .
H40A H 0.070700 0.683150 -0.070511 0.065 Uiso 1 1 calc R
H40B H 0.192217 0.645894 -0.079125 0.065 Uiso 1 1 calc R
C41 C 0.1690(3) 0.7667(3) -0.12915(11) 0.0726(8) Uani 1 1 d .
H41A H 0.097890 0.793197 -0.138964 0.087 Uiso 1 1 calc R
H41B H 0.176953 0.706368 -0.163172 0.087 Uiso 1 1 calc R
C42 C 0.2808(3) 0.8731(3) -0.11350(11) 0.0721(8) Uani 1 1 d .
H42A H 0.345610 0.856908 -0.135963 0.087 Uiso 1 1 calc R
H42B H 0.264570 0.947001 -0.121960 0.087 Uiso 1 1 calc R
C43 C 0.3153(3) 0.8880(3) -0.05111(11) 0.0888(11) Uani 1 1 d .
H43A H 0.390693 0.866463 -0.044560 0.107 Uiso 1 1 calc R
H43B H 0.329951 0.973897 -0.031051 0.107 Uiso 1 1 calc R
C44 C 0.3557(2) 1.15589(19) 0.08421(9) 0.0468(5) Uani 1 1 d .
H44A H 0.398205 1.162720 0.049229 0.056 Uiso 1 1 calc R
H44B H 0.414939 1.161054 0.117800 0.056 Uiso 1 1 calc R
C45 C 0.2975(3) 1.2568(2) 0.09772(11) 0.0673(8) Uani 1 1 d .
H45A H 0.327262 1.306265 0.137950 0.081 Uiso 1 1 calc R
H45B H 0.313893 1.310545 0.069412 0.081 Uiso 1 1 calc R
C46 C 0.1646(3) 1.1893(3) 0.09177(15) 0.0911(12) Uani 1 1 d .
H46A H 0.138699 1.180210 0.130494 0.109 Uiso 1 1 calc R
H46B H 0.115302 1.231948 0.073023 0.109 Uiso 1 1 calc R
C47 C 0.1542(2) 1.0675(3) 0.05328(16) 0.0778(9) Uani 1 1 d .
H47A H 0.081271 1.004460 0.058552 0.093 Uiso 1 1 calc R
H47B H 0.151446 1.071784 0.011379 0.093 Uiso 1 1 calc R
H39A H 0.261(2) 0.922(2) 0.4281(10) 0.057(7) Uiso 1 1 d .
H39B H 0.151(2) 0.952(2) 0.4002(11) 0.064(8) Uiso 1 1 d .
O6 O 0.90308(18) 0.13886(16) 0.32178(8) 0.0698(5) Uani 1 1 d .
C52 C 0.8975(3) 0.0311(2) 0.34239(11) 0.0628(7) Uani 1 1 d .
H52A H 0.859655 0.032643 0.379016 0.075 Uiso 1 1 calc R
H52B H 0.979736 0.024954 0.350750 0.075 Uiso 1 1 calc R
C53 C 0.8238(2) -0.0753(2) 0.29569(11) 0.0568(6) Uani 1 1 d .
H53A H 0.769772 -0.137719 0.312831 0.068 Uiso 1 1 calc R
H53B H 0.876004 -0.112860 0.271837 0.068 Uiso 1 1 calc R
C54 C 0.7528(2) -0.0177(2) 0.25965(12) 0.0592(6) Uani 1 1 d .
H54A H 0.730586 -0.064080 0.218506 0.071 Uiso 1 1 calc R
H54B H 0.678663 -0.011417 0.276590 0.071 Uiso 1 1 calc R
C55 C 0.8400(2) 0.1046(2) 0.26369(11) 0.0610(6) Uani 1 1 d .
H55A H 0.896647 0.100932 0.234266 0.073 Uiso 1 1 calc R
H55B H 0.796999 0.163627 0.256977 0.073 Uiso 1 1 calc R
O5 O 0.5941(2) 0.36400(18) 0.17319(9) 0.0849(7) Uani 1 1 d .
C48 C 0.7058(3) 0.5256(3) 0.24779(13) 0.0724(8) Uani 1 1 d .
H48A H 0.791927 0.535173 0.243932 0.087 Uiso 1 1 calc R
H48B H 0.699142 0.566273 0.287955 0.087 Uiso 1 1 calc R
C49 C 0.6336(3) 0.3945(3) 0.23445(12) 0.0706(8) Uani 1 1 d .
H49A H 0.683803 0.343986 0.244690 0.085 Uiso 1 1 calc R
H49B H 0.563719 0.381713 0.256852 0.085 Uiso 1 1 calc R
C50 C 0.6147(4) 0.4729(3) 0.15207(13) 0.0864(10) Uani 1 1 d .
H50A H 0.540285 0.472874 0.128817 0.104 Uiso 1 1 calc R
H50B H 0.679358 0.479238 0.126488 0.104 Uiso 1 1 calc R
C51 C 0.6503(2) 0.5763(2) 0.20268(12) 0.0608(6) Uani 1 1 d .
H51A H 0.579433 0.599828 0.215609 0.073 Uiso 1 1 calc R
H51B H 0.709367 0.647507 0.193703 0.073 Uiso 1 1 calc R

loop_
_atom_site_aniso_label
_atom_site_aniso_U_11
_atom_site_aniso_U_22
_atom_site_aniso_U_33
_atom_site_aniso_U_23
_atom_site_aniso_U_13
_atom_site_aniso_U_12
Mg1 0.0289(3) 0.0284(3) 0.0265(3) 0.0061(2) 0.0060(2) 0.0065(2)
Mg2 0.0282(3) 0.0281(3) 0.0268(3) 0.0061(2) 0.0054(2) 0.0065(2)
Na1 0.0375(4) 0.0411(4) 0.0339(4) 0.0141(3) 0.0078(3) 0.0103(3)
Na4 0.0374(4) 0.0377(4) 0.0330(4) 0.0120(3) 0.0076(3) 0.0083(3)
O1 0.0532(9) 0.0417(8) 0.0637(10) 0.0192(7) -0.0076(7) 0.0077(7)
O2 0.0469(8) 0.0510(9) 0.0366(7) 0.0124(6) 0.0075(6) 0.0028(7)
O3 0.0574(9) 0.0473(9) 0.0351(7) 0.0100(6) 0.0090(6) 0.0015(7)
O4 0.0455(8) 0.0408(8) 0.0603(9) 0.0206(7) 0.0078(7) 0.0090(7)
N1 0.0306(7) 0.0273(7) 0.0308(7) 0.0063(6) 0.0056(6) 0.0064(6)
N2 0.0322(7) 0.0267(7) 0.0306(7) 0.0068(6) 0.0049(6) 0.0072(6)
N3 0.0308(7) 0.0325(8) 0.0334(7) 0.0071(6) 0.0093(6) 0.0079(6)
N4 0.0294(7) 0.0354(8) 0.0320(7) 0.0072(6) 0.0045(6) 0.0070(6)
N5 0.0288(7) 0.0342(8) 0.0342(7) 0.0074(6) 0.0038(6) 0.0074(6)
N6 0.0290(7) 0.0343(8) 0.0328(7) 0.0033(6) 0.0076(6) 0.0080(6)
C1 0.0491(12) 0.0430(12) 0.0417(10) 0.0082(9) 0.0065(9) 0.0069(9)
C2 0.121(3) 0.0592(16) 0.0472(13) 0.0053(12) 0.0092(14) 0.0464(17)
C3 0.0727(19) 0.120(3) 0.084(2) 0.052(2) 0.0339(16) 0.0529(19)
C4 0.0571(15) 0.0645(17) 0.094(2) 0.0304(16) -0.0083(14) 0.0148(13)
C5 0.0518(14) 0.091(2) 0.0483(13) 0.0235(13) 0.0102(11) -0.0039(14)
C6 0.0738(17) 0.0578(15) 0.0414(12) 0.0138(11) 0.0078(11) -0.0066(13)
C7 0.0617(15) 0.0773(18) 0.0415(12) 0.0164(12) 0.0023(10) -0.0002(13)
C8 0.0574(13) 0.0476(13) 0.0446(11) 0.0099(10) 0.0099(10) 0.0000(11)
C9 0.0385(9) 0.0332(10) 0.0371(9) 0.0067(8) 0.0098(7) 0.0114(8)
C10 0.0348(9) 0.0313(9) 0.0338(9) 0.0073(7) 0.0045(7) 0.0057(7)
C11 0.0410(10) 0.0328(10) 0.0365(9) 0.0095(8) 0.0105(8) 0.0040(8)
C12 0.0539(12) 0.0289(10) 0.0385(10) 0.0096(8) 0.0101(8) 0.0091(9)
C13 0.0483(11) 0.0354(10) 0.0408(10) 0.0090(8) 0.0086(8) 0.0164(9)
C14 0.0347(9) 0.0291(9) 0.0334(9) 0.0066(7) 0.0038(7) 0.0038(7)
C15 0.0477(11) 0.0317(10) 0.0386(10) 0.0097(8) 0.0120(8) 0.0079(8)
C16 0.0645(13) 0.0328(10) 0.0379(10) 0.0116(8) 0.0127(9) 0.0166(9)
C17 0.0553(12) 0.0377(10) 0.0366(9) 0.0081(8) 0.0068(8) 0.0228(9)
C18 0.0401(10) 0.0320(9) 0.0316(9) 0.0037(7) 0.0059(7) 0.0105(8)
C19 0.0341(9) 0.0339(10) 0.0411(10) 0.0072(8) 0.0115(8) 0.0075(8)
C20 0.0454(11) 0.0403(11) 0.0366(10) 0.0028(8) 0.0097(8) 0.0128(9)
C21 0.0475(11) 0.0453(12) 0.0442(10) 0.0117(9) 0.0224(9) 0.0152(9)
C22 0.0390(10) 0.0405(11) 0.0545(12) 0.0127(9) 0.0210(9) 0.0081(9)
C23 0.0330(9) 0.0366(10) 0.0400(10) 0.0044(8) 0.0068(7) 0.0088(8)
C25 0.0351(10) 0.0428(11) 0.0473(11) 0.0027(9) 0.0012(8) 0.0077(9)
C26 0.0363(10) 0.0667(15) 0.0373(10) 0.0018(10) 0.0007(8) 0.0090(10)
C27 0.0325(9) 0.0648(14) 0.0421(10) 0.0178(10) 0.0028(8) 0.0119(9)
C28 0.0380(10) 0.0564(13) 0.0529(12) 0.0146(10) 0.0095(9) 0.0180(10)
C29 0.0326(9) 0.0538(12) 0.0383(10) 0.0068(9) 0.0062(8) 0.0112(9)
C30 0.0329(10) 0.0508(12) 0.0518(12) 0.0009(10) 0.0044(8) 0.0135(9)
C31 0.0414(11) 0.0537(14) 0.0781(16) 0.0162(12) -0.0021(11) 0.0186(10)
C32 0.0327(10) 0.0590(14) 0.0474(11) 0.0192(10) -0.0015(8) 0.0095(9)
C33 0.0354(10) 0.0598(14) 0.0394(10) 0.0035(10) 0.0016(8) 0.0066(10)
C34 0.0346(9) 0.0405(11) 0.0468(11) 0.0062(9) 0.0012(8) 0.0099(8)
C35 0.0338(9) 0.0402(11) 0.0425(10) 0.0015(8) 0.0044(8) 0.0123(8)
C36 0.0371(10) 0.0410(11) 0.0688(14) 0.0081(10) 0.0237(10) 0.0063(9)
C37 0.0437(11) 0.0467(12) 0.0450(11) 0.0114(9) 0.0214(9) 0.0166(9)
C38 0.0431(11) 0.0564(13) 0.0375(10) -0.0018(9) 0.0073(8) 0.0192(10)
C39 0.0357(10) 0.0425(12) 0.0483(11) -0.0041(9) 0.0156(9) 0.0038(9)
C40 0.0585(14) 0.0490(13) 0.0432(11) 0.0030(10) 0.0075(10) 0.0037(11)
C41 0.0696(17) 0.086(2) 0.0431(13) 0.0168(13) -0.0004(11) -0.0059(15)
C42 0.0807(19) 0.0718(18) 0.0435(13) 0.0154(12) 0.0055(12) -0.0108(15)
C43 0.0748(18) 0.110(3) 0.0457(13) 0.0206(15) 0.0076(13) -0.0323(18)
C44 0.0554(12) 0.0383(11) 0.0442(11) 0.0100(9) 0.0148(9) 0.0076(10)
C45 0.112(2) 0.0549(15) 0.0447(12) 0.0100(11) 0.0115(13) 0.0403(16)
C46 0.111(3) 0.122(3) 0.097(2) 0.068(2) 0.057(2) 0.085(2)
C47 0.0471(14) 0.082(2) 0.117(3) 0.058(2) 0.0070(15) 0.0167(14)
O6 0.0860(13) 0.0525(10) 0.0581(10) 0.0179(8) -0.0120(9) 0.0017(9)
C52 0.0757(17) 0.0622(16) 0.0553(14) 0.0207(12) 0.0046(12) 0.0243(14)
C53 0.0625(15) 0.0521(14) 0.0606(14) 0.0181(11) 0.0209(11) 0.0181(12)
C54 0.0500(13) 0.0608(15) 0.0628(14) 0.0085(12) 0.0068(11) 0.0135(11)
C55 0.0668(15) 0.0605(15) 0.0520(13) 0.0214(12) -0.0020(11) 0.0093(13)
O5 0.1078(17) 0.0546(11) 0.0768(13) 0.0203(10) -0.0255(12) 0.0049(11)
C48 0.0721(18) 0.0696(18) 0.0700(17) 0.0142(14) -0.0064(14) 0.0170(15)
C49 0.0709(17) 0.0712(18) 0.0669(16) 0.0359(14) 0.0018(13) 0.0047(14)
C50 0.136(3) 0.072(2) 0.0620(17) 0.0267(15) 0.0058(18) 0.042(2)
C51 0.0611(15) 0.0588(15) 0.0707(16) 0.0253(13) 0.0211(12) 0.0206(12)

loop_
_atom_type_symbol
_atom_type_description
_atom_type_scat_dispersion_real
_atom_type_scat_dispersion_imag
_atom_type_scat_source
Mg Mg 0.1719 0.1771 'International Tables Vol C Tables 4.2.6.8 and 6.1.1.4'
Na Na 0.1353 0.1239 'International Tables Vol C Tables 4.2.6.8 and 6.1.1.4'
O O 0.0492 0.0322 'International Tables Vol C Tables 4.2.6.8 and 6.1.1.4'
N N 0.0311 0.0180 'International Tables Vol C Tables 4.2.6.8 and 6.1.1.4'
C C 0.0181 0.0091 'International Tables Vol C Tables 4.2.6.8 and 6.1.1.4'
H H 0.0000 0.0000 'International Tables Vol C Tables 4.2.6.8 and 6.1.1.4'

loop_
_geom_angle_atom_site_label_1
_geom_angle_atom_site_label_2
_geom_angle_atom_site_label_3
_geom_angle
Mg2 Mg1 Na4 158.48(3)
N1 Mg1 Mg2 45.41(4)
N1 Mg1 Na4 156.11(5)
N2 Mg1 Mg2 45.82(4)
N2 Mg1 Na4 112.69(5)
N2 Mg1 N1 91.19(6)
N3 Mg1 Mg2 128.77(5)
N3 Mg1 Na4 54.03(5)
N3 Mg1 N1 116.20(6)
N3 Mg1 N2 117.72(6)
N3 Mg1 N4 100.79(6)
N4 Mg1 Mg2 130.43(5)
N4 Mg1 Na4 53.92(4)
N4 Mg1 N1 115.76(6)
N4 Mg1 N2 116.28(6)
Mg1 Mg2 Na1 161.77(3)
N1 Mg2 Mg1 45.96(4)
N1 Mg2 Na1 115.83(5)
N1 Mg2 N2 91.39(6)
N2 Mg2 Mg1 45.47(4)
N2 Mg2 Na1 152.76(5)
N5 Mg2 Mg1 128.33(5)
N5 Mg2 Na1 53.86(4)
N5 Mg2 N1 117.67(6)
N5 Mg2 N2 115.65(6)
N6 Mg2 Mg1 130.59(5)
N6 Mg2 Na1 53.11(5)
N6 Mg2 N1 117.33(6)
N6 Mg2 N2 114.82(6)
N6 Mg2 N5 100.99(6)
O1 Na1 Mg2 122.37(5)
O1 Na1 O2 81.62(6)
O1 Na1 N5 117.61(6)
O1 Na1 N6 129.76(6)
O1 Na1 C39 150.74(6)
O2 Na1 Mg2 155.98(5)
O2 Na1 N5 130.77(6)
O2 Na1 N6 122.56(6)
O2 Na1 C39 99.66(6)
N5 Na1 Mg2 42.74(4)
N5 Na1 C39 83.83(6)
N6 Na1 Mg2 42.71(4)
N6 Na1 N5 81.29(5)
N6 Na1 C39 28.35(5)
C39 Na1 Mg2 59.23(4)
O3 Na4 Mg1 152.67(5)
O3 Na4 N3 119.46(6)
O3 Na4 N4 128.70(6)
O3 Na4 C25 100.38(6)
O4 Na4 Mg1 122.87(5)
O4 Na4 O3 84.46(6)
O4 Na4 N3 132.81(6)
O4 Na4 N4 117.11(6)
O4 Na4 C25 132.50(6)
N3 Na4 Mg1 42.75(4)
N3 Na4 C25 85.71(6)
N4 Na4 Mg1 43.02(4)
N4 Na4 N3 80.82(5)
N4 Na4 C25 30.17(5)
C25 Na4 Mg1 62.84(4)
C1 O1 Na1 137.65(13)
C1 O1 C4 105.64(18)
C4 O1 Na1 116.41(15)
C5 O2 Na1 117.48(13)
C8 O2 Na1 135.83(12)
C8 O2 C5 104.50(17)
C40 O3 Na4 133.86(13)
C43 O3 Na4 118.22(14)
C43 O3 C40 105.82(17)
C44 O4 Na4 140.57(13)
C47 O4 Na4 112.87(15)
C47 O4 C44 106.48(18)
Mg2 N1 Mg1 88.63(6)
C9 N1 Mg1 113.45(11)
C9 N1 Mg2 116.95(11)
C10 N1 Mg1 109.21(11)
C10 N1 Mg2 118.77(11)
C10 N1 C9 108.36(14)
Mg1 N2 Mg2 88.71(6)
C14 N2 Mg1 112.96(11)
C14 N2 Mg2 115.03(11)
C14 N2 C18 107.69(14)
C18 N2 Mg1 121.20(11)
C18 N2 Mg2 110.47(11)
Mg1 N3 Na4 83.22(6)
C19 N3 Mg1 111.28(11)
C19 N3 Na4 111.64(11)
C23 N3 Mg1 129.88(12)
C23 N3 Na4 111.89(11)
C23 N3 C19 106.59(14)
Mg1 N4 Na4 83.06(5)
C25 N4 Mg1 120.71(12)
C25 N4 Na4 91.27(11)
C25 N4 C29 107.30(15)
C29 N4 Mg1 117.39(11)
C29 N4 Na4 135.65(13)
Mg2 N5 Na1 83.41(5)
C30 N5 Mg2 125.88(12)
C30 N5 Na1 115.04(13)
C30 N5 C34 106.47(15)
C34 N5 Mg2 113.91(12)
C34 N5 Na1 110.05(11)
Mg2 N6 Na1 84.18(6)
C35 N6 Mg2 123.79(12)
C35 N6 Na1 124.65(12)
C35 N6 C39 106.75(15)
C39 N6 Mg2 115.34(12)
C39 N6 Na1 99.02(13)
O1 C1 H1A 110.6
O1 C1 H1B 110.6
O1 C1 C2 105.5(2)
H1A C1 H1B 108.8
C2 C1 H1A 110.6
C2 C1 H1B 110.6
C1 C2 H2A 111.2
C1 C2 H2B 111.2
C1 C2 C3 102.6(2)
H2A C2 H2B 109.2
C3 C2 H2A 111.2
C3 C2 H2B 111.2
C2 C3 H3A 111.1
C2 C3 H3B 111.1
H3A C3 H3B 109.0
C4 C3 C2 103.4(2)
C4 C3 H3A 111.1
C4 C3 H3B 111.1
O1 C4 C3 102.0(2)
O1 C4 H4A 111.4
O1 C4 H4B 111.4
C3 C4 H4A 111.4
C3 C4 H4B 111.4
H4A C4 H4B 109.2
O2 C5 H5A 110.3
O2 C5 H5B 110.3
O2 C5 C6 107.2(2)
H5A C5 H5B 108.5
C6 C5 H5A 110.3
C6 C5 H5B 110.3
C5 C6 H6A 110.8
C5 C6 H6B 110.8
C5 C6 C7 105.0(2)
H6A C6 H6B 108.8
C7 C6 H6A 110.8
C7 C6 H6B 110.8
C6 C7 H7A 110.9
C6 C7 H7B 110.9
H7A C7 H7B 108.9
C8 C7 C6 104.38(19)
C8 C7 H7A 110.9
C8 C7 H7B 110.9
O2 C8 C7 106.23(18)
O2 C8 H8A 110.5
O2 C8 H8B 110.5
C7 C8 H8A 110.5
C7 C8 H8B 110.5
H8A C8 H8B 108.7
N1 C9 H9A 108.9
N1 C9 H9B 108.9
N1 C9 C13 113.26(15)
H9A C9 H9B 107.7
C13 C9 H9A 108.9
C13 C9 H9B 108.9
N1 C10 H10A 108.8
N1 C10 H10B 108.8
N1 C10 C11 113.66(15)
H10A C10 H10B 107.7
C11 C10 H10A 108.8
C11 C10 H10B 108.8
C10 C11 H11A 109.6
C10 C11 H11B 109.6
H11A C11 H11B 108.1
C12 C11 C10 110.26(15)
C12 C11 H11A 109.6
C12 C11 H11B 109.6
C11 C12 H12A 109.8
C11 C12 H12B 109.8
H12A C12 H12B 108.3
C13 C12 C11 109.35(16)
C13 C12 H12A 109.8
C13 C12 H12B 109.8
C9 C13 H13A 109.7
C9 C13 H13B 109.7
C12 C13 C9 109.81(16)
C12 C13 H13A 109.7
C12 C13 H13B 109.7
H13A C13 H13B 108.2
N2 C14 H14A 109.0
N2 C14 H14B 109.0
N2 C14 C15 112.95(15)
H14A C14 H14B 107.8
C15 C14 H14A 109.0
C15 C14 H14B 109.0
C14 C15 H15A 109.5
C14 C15 H15B 109.5
H15A C15 H15B 108.1
C16 C15 C14 110.63(16)
C16 C15 H15A 109.5
C16 C15 H15B 109.5
C15 C16 H16A 109.8
C15 C16 H16B 109.8
H16A C16 H16B 108.2
C17 C16 C15 109.42(16)
C17 C16 H16A 109.8
C17 C16 H16B 109.8
C16 C17 H17A 109.7
C16 C17 H17B 109.7
C16 C17 C18 109.68(16)
H17A C17 H17B 108.2
C18 C17 H17A 109.7
C18 C17 H17B 109.7
N2 C18 C17 113.19(15)
N2 C18 H18A 108.9
N2 C18 H18B 108.9
C17 C18 H18A 108.9
C17 C18 H18B 108.9
H18A C18 H18B 107.8
N3 C19 H19A 108.9
N3 C19 H19B 108.9
N3 C19 C20 113.41(16)
H19A C19 H19B 107.7
C20 C19 H19A 108.9
C20 C19 H19B 108.9
C19 C20 H20A 109.8
C19 C20 H20B 109.8
H20A C20 H20B 108.3
C21 C20 C19 109.35(16)
C21 C20 H20A 109.8
C21 C20 H20B 109.8
C20 C21 H21A 109.5
C20 C21 H21B 109.5
H21A C21 H21B 108.1
C22 C21 C20 110.68(16)
C22 C21 H21A 109.5
C22 C21 H21B 109.5
C21 C22 H22A 109.5
C21 C22 H22B 109.5
C21 C22 C23 110.60(16)
H22A C22 H22B 108.1
C23 C22 H22A 109.5
C23 C22 H22B 109.5
N3 C23 C22 112.94(16)
N3 C23 H23A 109.0
N3 C23 H23B 109.0
C22 C23 H23A 109.0
C22 C23 H23B 109.0
H23A C23 H23B 107.8
Na4 C25 H25A 156.9
Na4 C25 H25B 64.1
N4 C25 Na4 58.56(9)
N4 C25 H25A 108.8
N4 C25 H25B 108.8
N4 C25 C26 113.61(18)
H25A C25 H25B 107.7
C26 C25 Na4 94.18(13)
C26 C25 H25A 108.8
C26 C25 H25B 108.8
C25 C26 H26A 109.6
C25 C26 H26B 109.6
H26A C26 H26B 108.1
C27 C26 C25 110.41(17)
C27 C26 H26A 109.6
C27 C26 H26B 109.6
C26 C27 H27A 109.6
C26 C27 H27B 109.6
H27A C27 H27B 108.1
C28 C27 C26 110.30(16)
C28 C27 H27A 109.6
C28 C27 H27B 109.6
C27 C28 H28A 109.6
C27 C28 H28B 109.6
C27 C28 C29 110.46(18)
H28A C28 H28B 108.1
C29 C28 H28A 109.6
C29 C28 H28B 109.6
N4 C29 C28 114.37(16)
N4 C29 H29A 108.7
N4 C29 H29B 108.7
C28 C29 H29A 108.7
C28 C29 H29B 108.7
H29A C29 H29B 107.6
N5 C30 H30A 108.9
N5 C30 H30B 108.9
N5 C30 C31 113.40(18)
H30A C30 H30B 107.7
C31 C30 H30A 108.9
C31 C30 H30B 108.9
C30 C31 H31A 109.5
C30 C31 H31B 109.5
H31A C31 H31B 108.1
C32 C31 C30 110.56(19)
C32 C31 H31A 109.5
C32 C31 H31B 109.5
C31 C32 H32A 109.7
C31 C32 H32B 109.7
C31 C32 C33 109.97(17)
H32A C32 H32B 108.2
C33 C32 H32A 109.7
C33 C32 H32B 109.7
C32 C33 H33A 109.9
C32 C33 H33B 109.9
C32 C33 C34 109.04(17)
H33A C33 H33B 108.3
C34 C33 H33A 109.9
C34 C33 H33B 109.9
N5 C34 C33 113.62(17)
N5 C34 H34A 108.8
N5 C34 H34B 108.8
C33 C34 H34A 108.8
C33 C34 H34B 108.8
H34A C34 H34B 107.7
N6 C35 H35A 108.8
N6 C35 H35B 108.8
N6 C35 C36 113.86(17)
H35A C35 H35B 107.7
C36 C35 H35A 108.8
C36 C35 H35B 108.8
C35 C36 H36A 109.6
C35 C36 H36B 109.6
H36A C36 H36B 108.1
C37 C36 C35 110.28(17)
C37 C36 H36A 109.6
C37 C36 H36B 109.6
C36 C37 H37A 109.6
C36 C37 H37B 109.6
H37A C37 H37B 108.2
C38 C37 C36 110.07(16)
C38 C37 H37A 109.6
C38 C37 H37B 109.6
C37 C38 H38A 109.8
C37 C38 H38B 109.8
C37 C38 C39 109.47(17)
H38A C38 H38B 108.2
C39 C38 H38A 109.8
C39 C38 H38B 109.8
Na1 C39 H39A 75.3(14)
Na1 C39 H39B 161.8(15)
N6 C39 Na1 52.63(10)
N6 C39 C38 114.18(18)
N6 C39 H39A 111.3(14)
N6 C39 H39B 113.7(14)
C38 C39 Na1 90.60(14)
C38 C39 H39A 106.8(14)
C38 C39 H39B 107.0(15)
H39A C39 H39B 103(2)
O3 C40 H40A 110.6
O3 C40 H40B 110.6
O3 C40 C41 105.69(19)
H40A C40 H40B 108.7
C41 C40 H40A 110.6
C41 C40 H40B 110.6
C40 C41 H41A 110.7
C40 C41 H41B 110.7
C40 C41 C42 105.2(2)
H41A C41 H41B 108.8
C42 C41 H41A 110.7
C42 C41 H41B 110.7
C41 C42 H42A 110.7
C41 C42 H42B 110.7
H42A C42 H42B 108.8
C43 C42 C41 105.4(2)
C43 C42 H42A 110.7
C43 C42 H42B 110.7
O3 C43 C42 109.3(2)
O3 C43 H43A 109.8
O3 C43 H43B 109.8
C42 C43 H43A 109.8
C42 C43 H43B 109.8
H43A C43 H43B 108.3
O4 C44 H44A 110.3
O4 C44 H44B 110.3
O4 C44 C45 107.1(2)
H44A C44 H44B 108.5
C45 C44 H44A 110.3
C45 C44 H44B 110.3
C44 C45 H45A 111.0
C44 C45 H45B 111.0
H45A C45 H45B 109.0
C46 C45 C44 103.6(2)
C46 C45 H45A 111.0
C46 C45 H45B 111.0
C45 C46 H46A 111.1
C45 C46 H46B 111.1
H46A C46 H46B 109.1
C47 C46 C45 103.3(2)
C47 C46 H46A 111.1
C47 C46 H46B 111.1
O4 C47 C46 103.0(2)
O4 C47 H47A 111.2
O4 C47 H47B 111.2
C46 C47 H47A 111.2
C46 C47 H47B 111.2
H47A C47 H47B 109.1
C52 O6 C55 108.22(19)
O6 C52 H52A 110.1
O6 C52 H52B 110.1
O6 C52 C53 108.0(2)
H52A C52 H52B 108.4
C53 C52 H52A 110.1
C53 C52 H52B 110.1
C52 C53 H53A 111.3
C52 C53 H53B 111.3
C52 C53 C54 102.4(2)
H53A C53 H53B 109.2
C54 C53 H53A 111.3
C54 C53 H53B 111.3
C53 C54 H54A 111.3
C53 C54 H54B 111.3
H54A C54 H54B 109.2
C55 C54 C53 102.1(2)
C55 C54 H54A 111.3
C55 C54 H54B 111.3
O6 C55 C54 105.4(2)
O6 C55 H55A 110.7
O6 C55 H55B 110.7
C54 C55 H55A 110.7
C54 C55 H55B 110.7
H55A C55 H55B 108.8
C49 O5 C50 108.7(2)
H48A C48 H48B 109.0
C49 C48 H48A 111.0
C49 C48 H48B 111.0
C49 C48 C51 103.6(2)
C51 C48 H48A 111.0
C51 C48 H48B 111.0
O5 C49 C48 105.7(2)
O5 C49 H49A 110.6
O5 C49 H49B 110.6
C48 C49 H49A 110.6
C48 C49 H49B 110.6
H49A C49 H49B 108.7
O5 C50 H50A 110.0
O5 C50 H50B 110.0
O5 C50 C51 108.4(2)
H50A C50 H50B 108.4
C51 C50 H50A 110.0
C51 C50 H50B 110.0
C48 C51 H51A 111.4
C48 C51 H51B 111.4
C50 C51 C48 101.9(2)
C50 C51 H51A 111.4
C50 C51 H51B 111.4
H51A C51 H51B 109.3

loop_
_geom_bond_atom_site_label_1
_geom_bond_atom_site_label_2
_geom_bond_distance
Mg1 Mg2 2.9764(8)
Mg1 Na4 3.0224(9)
Mg1 N1 2.1403(15)
Mg1 N2 2.1224(15)
Mg1 N3 2.0661(15)
Mg1 N4 2.0773(16)
Mg2 Na1 3.0408(9)
Mg2 N1 2.1202(15)
Mg2 N2 2.1352(15)
Mg2 N5 2.0774(16)
Mg2 N6 2.0733(15)
Na1 O1 2.3480(17)
Na1 O2 2.3625(15)
Na1 N5 2.4719(16)
Na1 N6 2.4445(17)
Na1 C39 3.038(3)
Na4 O3 2.3519(15)
Na4 O4 2.3429(16)
Na4 N3 2.4635(17)
Na4 N4 2.4607(16)
Na4 C25 2.883(2)
O1 C1 1.417(3)
O1 C4 1.423(3)
O2 C5 1.446(3)
O2 C8 1.424(3)
O3 C40 1.433(3)
O3 C43 1.429(3)
O4 C44 1.429(2)
O4 C47 1.424(3)
N1 C9 1.467(2)
N1 C10 1.467(2)
N2 C14 1.468(2)
N2 C18 1.469(2)
N3 C19 1.464(2)
N3 C23 1.458(2)
N4 C25 1.450(2)
N4 C29 1.456(2)
N5 C30 1.449(2)
N5 C34 1.454(2)
N6 C35 1.450(2)
N6 C39 1.461(3)
C1 H1A 0.9900
C1 H1B 0.9900
C1 C2 1.531(3)
C2 H2A 0.9900
C2 H2B 0.9900
C2 C3 1.541(4)
C3 H3A 0.9900
C3 H3B 0.9900
C3 C4 1.491(4)
C4 H4A 0.9900
C4 H4B 0.9900
C5 H5A 0.9900
C5 H5B 0.9900
C5 C6 1.477(3)
C6 H6A 0.9900
C6 H6B 0.9900
C6 C7 1.514(3)
C7 H7A 0.9900
C7 H7B 0.9900
C7 C8 1.495(3)
C8 H8A 0.9900
C8 H8B 0.9900
C9 H9A 0.9900
C9 H9B 0.9900
C9 C13 1.537(3)
C10 H10A 0.9900
C10 H10B 0.9900
C10 C11 1.534(2)
C11 H11A 0.9900
C11 H11B 0.9900
C11 C12 1.526(3)
C12 H12A 0.9900
C12 H12B 0.9900
C12 C13 1.522(3)
C13 H13A 0.9900
C13 H13B 0.9900
C14 H14A 0.9900
C14 H14B 0.9900
C14 C15 1.533(2)
C15 H15A 0.9900
C15 H15B 0.9900
C15 C16 1.526(3)
C16 H16A 0.9900
C16 H16B 0.9900
C16 C17 1.525(3)
C17 H17A 0.9900
C17 H17B 0.9900
C17 C18 1.535(3)
C18 H18A 0.9900
C18 H18B 0.9900
C19 H19A 0.9900
C19 H19B 0.9900
C19 C20 1.533(3)
C20 H20A 0.9900
C20 H20B 0.9900
C20 C21 1.526(3)
C21 H21A 0.9900
C21 H21B 0.9900
C21 C22 1.524(3)
C22 H22A 0.9900
C22 H22B 0.9900
C22 C23 1.533(3)
C23 H23A 0.9900
C23 H23B 0.9900
C25 H25A 0.9900
C25 H25B 0.9900
C25 C26 1.534(3)
C26 H26A 0.9900
C26 H26B 0.9900
C26 C27 1.519(3)
C27 H27A 0.9900
C27 H27B 0.9900
C27 C28 1.516(3)
C28 H28A 0.9900
C28 H28B 0.9900
C28 C29 1.524(3)
C29 H29A 0.9900
C29 H29B 0.9900
C30 H30A 0.9900
C30 H30B 0.9900
C30 C31 1.533(3)
C31 H31A 0.9900
C31 H31B 0.9900
C31 C32 1.508(3)
C32 H32A 0.9900
C32 H32B 0.9900
C32 C33 1.522(3)
C33 H33A 0.9900
C33 H33B 0.9900
C33 C34 1.533(3)
C34 H34A 0.9900
C34 H34B 0.9900
C35 H35A 0.9900
C35 H35B 0.9900
C35 C36 1.526(3)
C36 H36A 0.9900
C36 H36B 0.9900
C36 C37 1.519(3)
C37 H37A 0.9900
C37 H37B 0.9900
C37 C38 1.517(3)
C38 H38A 0.9900
C38 H38B 0.9900
C38 C39 1.532(3)
C39 H39A 0.96(3)
C39 H39B 1.03(3)
C40 H40A 0.9900
C40 H40B 0.9900
C40 C41 1.493(3)
C41 H41A 0.9900
C41 H41B 0.9900
C41 C42 1.496(4)
C42 H42A 0.9900
C42 H42B 0.9900
C42 C43 1.451(3)
C43 H43A 0.9900
C43 H43B 0.9900
C44 H44A 0.9900
C44 H44B 0.9900
C44 C45 1.518(3)
C45 H45A 0.9900
C45 H45B 0.9900
C45 C46 1.511(5)
C46 H46A 0.9900
C46 H46B 0.9900
C46 C47 1.509(5)
C47 H47A 0.9900
C47 H47B 0.9900
O6 C52 1.422(3)
O6 C55 1.428(3)
C52 H52A 0.9900
C52 H52B 0.9900
C52 C53 1.499(4)
C53 H53A 0.9900
C53 H53B 0.9900
C53 C54 1.512(3)
C54 H54A 0.9900
C54 H54B 0.9900
C54 C55 1.489(3)
C55 H55A 0.9900
C55 H55B 0.9900
O5 C49 1.420(3)
O5 C50 1.421(3)
C48 H48A 0.9900
C48 H48B 0.9900
C48 C49 1.493(4)
C48 C51 1.498(4)
C49 H49A 0.9900
C49 H49B 0.9900
C50 H50A 0.9900
C50 H50B 0.9900
C50 C51 1.468(4)
C51 H51A 0.9900
C51 H51B 0.9900

loop_
_geom_torsion_atom_site_label_1
_geom_torsion_atom_site_label_2
_geom_torsion_atom_site_label_3
_geom_torsion_atom_site_label_4
_geom_torsion
Mg1 N1 C9 C13 -179.40(12)
Mg1 N1 C10 C11 -178.77(12)
Mg1 N2 C14 C15 77.82(16)
Mg1 N2 C18 C17 -72.51(18)
Mg1 N3 C19 C20 151.24(13)
Mg1 N3 C23 C22 -161.08(13)
Mg1 N4 C25 Na4 -82.68(10)
Mg1 N4 C25 C26 -162.67(13)
Mg1 N4 C29 C28 161.16(14)
Mg2 N1 C9 C13 79.57(17)
Mg2 N1 C10 C11 -79.43(17)
Mg2 N2 C14 C15 177.65(12)
Mg2 N2 C18 C17 -173.93(12)
Mg2 N5 C30 C31 -162.73(14)
Mg2 N5 C34 C33 155.47(13)
Mg2 N6 C35 C36 163.09(14)
Mg2 N6 C39 Na1 -87.80(10)
Mg2 N6 C39 C38 -158.62(14)
Na1 O1 C1 C2 137.01(19)
Na1 O1 C4 C3 -127.78(19)
Na1 O2 C5 C6 160.83(18)
Na1 O2 C8 C7 -162.06(17)
Na1 N5 C30 C31 -62.3(2)
Na1 N5 C34 C33 63.86(18)
Na1 N6 C35 C36 54.8(2)
Na1 N6 C39 C38 -70.82(18)
Na4 O3 C40 C41 167.36(18)
Na4 O3 C43 C42 -169.1(2)
Na4 O4 C44 C45 -157.22(16)
Na4 O4 C47 C46 142.18(17)
Na4 N3 C19 C20 60.20(17)
Na4 N3 C23 C22 -61.30(18)
Na4 N4 C25 C26 -79.99(16)
Na4 N4 C29 C28 51.6(2)
Na4 C25 C26 C27 -114.90(17)
O1 C1 C2 C3 10.6(2)
O2 C5 C6 C7 17.2(3)
O3 C40 C41 C42 24.0(3)
O4 C44 C45 C46 -1.5(3)
N1 C9 C13 C12 58.6(2)
N1 C10 C11 C12 -57.0(2)
N2 C14 C15 C16 57.7(2)
N3 C19 C20 C21 58.8(2)
N4 C25 C26 C27 -57.5(2)
N5 C30 C31 C32 -57.8(3)
N6 C35 C36 C37 58.0(2)
C1 O1 C4 C3 47.0(3)
C1 C2 C3 C4 16.7(3)
C2 C3 C4 O1 -38.3(3)
C4 O1 C1 C2 -36.0(2)
C5 O2 C8 C7 36.1(3)
C5 C6 C7 C8 4.5(3)
C6 C7 C8 O2 -25.0(3)
C8 O2 C5 C6 -33.3(3)
C9 N1 C10 C11 57.20(19)
C10 N1 C9 C13 -57.95(19)
C10 C11 C12 C13 54.3(2)
C11 C12 C13 C9 -55.0(2)
C14 N2 C18 C17 59.70(19)
C14 C15 C16 C17 -53.8(2)
C15 C16 C17 C18 54.0(2)
C16 C17 C18 N2 -59.0(2)
C18 N2 C14 C15 -58.70(18)
C19 N3 C23 C22 61.0(2)
C19 C20 C21 C22 -51.2(2)
C20 C21 C22 C23 51.0(2)
C21 C22 C23 N3 -57.5(2)
C23 N3 C19 C20 -62.2(2)
C25 N4 C29 C28 -59.0(2)
C25 C26 C27 C28 51.4(3)
C26 C27 C28 C29 -50.9(2)
C27 C28 C29 N4 56.6(2)
C29 N4 C25 Na4 139.11(15)
C29 N4 C25 C26 59.1(2)
C30 N5 C34 C33 -61.4(2)
C30 C31 C32 C33 52.3(3)
C31 C32 C33 C34 -52.7(2)
C32 C33 C34 N5 59.5(2)
C34 N5 C30 C31 59.9(2)
C35 N6 C39 Na1 130.46(15)
C35 N6 C39 C38 59.6(2)
C35 C36 C37 C38 -52.6(2)
C36 C37 C38 C39 52.3(2)
C37 C38 C39 Na1 -106.69(16)
C37 C38 C39 N6 -58.0(3)
C39 N6 C35 C36 -59.2(2)
C40 O3 C43 C42 25.1(4)
C40 C41 C42 C43 -8.9(4)
C41 C42 C43 O3 -9.6(4)
C43 O3 C40 C41 -30.1(3)
C44 O4 C47 C46 -40.2(3)
C44 C45 C46 C47 -22.0(3)
C45 C46 C47 O4 38.2(3)
C47 O4 C44 C45 26.3(2)
O6 C52 C53 C54 -20.6(3)
C52 O6 C55 C54 24.3(3)
C52 C53 C54 C55 34.0(3)
C53 C54 C55 O6 -36.5(3)
C55 O6 C52 C53 -1.9(3)
O5 C50 C51 C48 26.9(4)
C49 O5 C50 C51 -9.2(4)
C49 C48 C51 C50 -33.7(3)
C50 O5 C49 C48 -12.9(4)
C51 C48 C49 O5 29.3(3)
